data_7238408
loop_
_publ_author_name
'Yu, Fuchao'
'Yan, Shengjiao'
'Huang, Rong'
'Tang, Yajuan'
'Lin, Jun'

_publ_section_title
;
 Three-component solvent-free synthesis of highly substituted
 tetra-hydroimidazo[1,2-a]pyridines
;
_journal_issue 4
_journal_name_full 'RSC Advances'
_journal_page_first 596
_journal_paper_doi 10.1039/c1ra00242b
_journal_volume 1
_journal_year 2011
_chemical_formula_sum 'C21 H18 Cl N3 O4'
_chemical_formula_weight 411.83
_chemical_name_common
;

(4-chlorophenyl)(1,2,3,5-tetrahydro-5-(4-methoxyphenyl)
-6-nitroimidazo[1,2-a]pyridin-8-yl)methanone

;
_chemical_name_systematic
;

(4-chlorophenyl)(1,2,3,5-tetrahydro-5-(4-methoxyphenyl)
-6-nitroimidazo[1,2-a]pyridin-8-yl)methanone

;
_space_group_IT_number 14
_space_group_name_Hall '-P 2ybc'
_space_group_name_H-M_alt 'P 1 21/c 1'
_symmetry_cell_setting monoclinic
_symmetry_space_group_name_H-M 'P 1 21/c 1'
_atom_sites_solution_hydrogens geom
_atom_sites_solution_primary direct
_atom_sites_solution_secondary difmap
_audit_creation_method SHELXL-97
_cell_angle_alpha 90.000(5)
_cell_angle_beta 92.329(5)
_cell_angle_gamma 90.000(5)
_cell_formula_units_Z 4
_cell_length_a 8.587(5)
_cell_length_b 18.369(5)
_cell_length_c 12.335(5)
_cell_measurement_reflns_used 1635
_cell_measurement_temperature 293(2)
_cell_measurement_theta_max 20.52
_cell_measurement_theta_min 2.22
_cell_volume 1944.0(15)
_computing_cell_refinement 'Bruker SMART'
_computing_data_collection 'Bruker SMART'
_computing_data_reduction 'Bruker SAINT'
_computing_molecular_graphics 'Bruker SHELXTL'
_computing_publication_material 'Bruker SHELXTL'
_computing_structure_refinement 'SHELXL-97 (Sheldrick, 1997)'
_computing_structure_solution 'SHELXS-97 (Sheldrick, 1990)'
_diffrn_ambient_temperature 293(2)
_diffrn_measured_fraction_theta_full 0.962
_diffrn_measured_fraction_theta_max 0.962
_diffrn_measurement_device_type 'CCD area detector'
_diffrn_measurement_method 'phi and omega scans'
_diffrn_radiation_monochromator graphite
_diffrn_radiation_source 'fine-focus sealed tube'
_diffrn_radiation_type MoK\a
_diffrn_radiation_wavelength 0.71073
_diffrn_reflns_av_R_equivalents 0.0509
_diffrn_reflns_av_sigmaI/netI 0.0727
_diffrn_reflns_limit_h_max 11
_diffrn_reflns_limit_h_min -9
_diffrn_reflns_limit_k_max 23
_diffrn_reflns_limit_k_min -23
_diffrn_reflns_limit_l_max 16
_diffrn_reflns_limit_l_min -15
_diffrn_reflns_number 13201
_diffrn_reflns_theta_full 28.40
_diffrn_reflns_theta_max 28.40
_diffrn_reflns_theta_min 1.99
_exptl_absorpt_coefficient_mu 0.230
_exptl_absorpt_correction_T_max 0.9784
_exptl_absorpt_correction_T_min 0.9456
_exptl_absorpt_correction_type multi-scan
_exptl_absorpt_process_details sadabs
_exptl_crystal_colour yellow
_exptl_crystal_density_diffrn 1.407
_exptl_crystal_density_method 'not measured'
_exptl_crystal_description block
_exptl_crystal_F_000 856
_exptl_crystal_size_max 0.34
_exptl_crystal_size_mid 0.29
_exptl_crystal_size_min 0.15
_refine_diff_density_max 0.153
_refine_diff_density_min -0.188
_refine_diff_density_rms 0.035
_refine_ls_extinction_coef 0.0163(16)
_refine_ls_extinction_expression Fc^*^=kFc[1+0.001xFc^2^\l^3^/sin(2\q)]^-1/4^
_refine_ls_extinction_method SHELXL
_refine_ls_goodness_of_fit_ref 0.937
_refine_ls_hydrogen_treatment constr
_refine_ls_matrix_type full
_refine_ls_number_parameters 264
_refine_ls_number_reflns 4601
_refine_ls_number_restraints 0
_refine_ls_restrained_S_all 0.937
_refine_ls_R_factor_all 0.1427
_refine_ls_R_factor_gt 0.0479
_refine_ls_shift/su_max 0.000
_refine_ls_shift/su_mean 0.000
_refine_ls_structure_factor_coef Fsqd
_refine_ls_weighting_details 'calc w=1/[\s^2^(Fo^2^)+(0.0630P)^2^+0.0000P] where P=(Fo^2^+2Fc^2^)/3'
_refine_ls_weighting_scheme calc
_refine_ls_wR_factor_gt 0.1085
_refine_ls_wR_factor_ref 0.1450
_reflns_number_gt 1993
_reflns_number_total 4601
_reflns_threshold_expression >2sigma(I)
_cod_data_source_file c1ra00242b.txt
_cod_data_source_block 100112a_0m
_cod_depositor_comments
;
The following automatic conversions were performed:

data item '_symmetry_cell_setting' value 'Monoclinic' was changed to
'monoclinic' in accordance with the
/home/saulius/struct/COD-crude-data/automatic-downloads/DataCite-retrospective/RSC/depositions/lib/dictionaries/cif_core.dic
dictionary named 'cif_core.dic' version 2.4.2 last updated on
2011-04-26.

Automatic conversion script
Id: cif_fix_values 6909 2019-04-08 15:41:33Z antanas 
;
_cod_original_sg_symbol_H-M 'P2(1)/c '
_cod_database_code 7238408

loop_
_symmetry_equiv_pos_as_xyz
'x, y, z'
'-x, y+1/2, -z+1/2'
'-x, -y, -z'
'x, -y-1/2, z-1/2'

loop_
_atom_site_label
_atom_site_type_symbol
_atom_site_fract_x
_atom_site_fract_y
_atom_site_fract_z
_atom_site_U_iso_or_equiv
_atom_site_adp_type
_atom_site_occupancy
_atom_site_symmetry_multiplicity
_atom_site_calc_flag
_atom_site_refinement_flags
C1 C 0.4150(3) 0.17981(16) 0.6739(2) 0.0692(7) Uani 1 1 d .
Cl1 Cl 0.28789(11) 0.22215(5) 0.76028(7) 0.1198(4) Uani 1 1 d .
N1 N 0.9383(2) -0.00295(11) 0.32209(16) 0.0683(6) Uani 1 1 d .
H1 H 0.9755 -0.0005 0.3878 0.082 Uiso 1 1 calc R
O1 O 0.8336(2) 0.03988(10) 0.51385(14) 0.0775(6) Uani 1 1 d .
C2 C 0.4545(3) 0.21408(14) 0.5798(2) 0.0711(7) Uani 1 1 d .
H2 H 0.4165 0.2604 0.5636 0.085 Uiso 1 1 calc R
N2 N 0.7856(2) 0.01955(10) 0.18016(15) 0.0615(6) Uani 1 1 d .
O2 O 0.9724(2) 0.28808(11) -0.11471(15) 0.0855(6) Uani 1 1 d .
C3 C 0.5510(3) 0.17917(13) 0.5096(2) 0.0607(7) Uani 1 1 d .
H3 H 0.5768 0.2018 0.4453 0.073 Uiso 1 1 calc R
N3 N 0.3927(3) 0.09126(11) 0.1319(2) 0.0729(6) Uani 1 1 d .
O3 O 0.3849(2) 0.09213(10) 0.03066(17) 0.0872(6) Uani 1 1 d .
C4 C 0.6099(3) 0.11047(12) 0.53420(18) 0.0520(6) Uani 1 1 d .
O4 O 0.2765(2) 0.09869(12) 0.18717(19) 0.1012(7) Uani 1 1 d .
C5 C 0.5710(3) 0.07826(13) 0.63113(19) 0.0604(7) Uani 1 1 d .
H5 H 0.6127 0.0331 0.6499 0.072 Uiso 1 1 calc R
C6 C 0.4718(3) 0.11192(15) 0.6998(2) 0.0664(7) Uani 1 1 d .
H6 H 0.4435 0.0890 0.7633 0.080 Uiso 1 1 calc R
C7 C 0.7222(3) 0.07104(13) 0.4656(2) 0.0571(6) Uani 1 1 d .
C8 C 0.6992(3) 0.06766(12) 0.35010(19) 0.0527(6) Uani 1 1 d .
C9 C 0.5604(3) 0.08748(12) 0.2925(2) 0.0577(6) Uani 1 1 d .
H9 H 0.4779 0.1055 0.3310 0.069 Uiso 1 1 calc R
C10 C 0.5428(3) 0.08125(12) 0.1832(2) 0.0582(6) Uani 1 1 d .
C11 C 0.6741(3) 0.06109(13) 0.11124(19) 0.0628(7) Uani 1 1 d .
H11 H 0.6317 0.0281 0.0550 0.075 Uiso 1 1 calc R
C12 C 0.8084(3) 0.02982(12) 0.28696(19) 0.0562(6) Uani 1 1 d .
C13 C 1.0109(3) -0.04369(15) 0.2359(2) 0.0761(8) Uani 1 1 d .
H13A H 0.9980 -0.0957 0.2454 0.091 Uiso 1 1 calc R
H13B H 1.1210 -0.0325 0.2330 0.091 Uiso 1 1 calc R
C14 C 0.9213(3) -0.01674(16) 0.1350(2) 0.0760(8) Uani 1 1 d .
H14A H 0.9830 0.0172 0.0945 0.091 Uiso 1 1 calc R
H14B H 0.8894 -0.0569 0.0881 0.091 Uiso 1 1 calc R
C15 C 0.7524(3) 0.12418(13) 0.05449(18) 0.0582(6) Uani 1 1 d .
C16 C 0.8520(3) 0.17140(15) 0.1091(2) 0.0729(8) Uani 1 1 d .
H16 H 0.8682 0.1662 0.1838 0.087 Uiso 1 1 calc R
C17 C 0.9288(3) 0.22629(15) 0.0564(2) 0.0736(8) Uani 1 1 d .
H17 H 0.9967 0.2570 0.0952 0.088 Uiso 1 1 calc R
C18 C 0.9042(3) 0.23536(15) -0.0537(2) 0.0634(7) Uani 1 1 d .
C19 C 0.8028(3) 0.18950(15) -0.1095(2) 0.0713(8) Uani 1 1 d .
H19 H 0.7835 0.1960 -0.1836 0.086 Uiso 1 1 calc R
C20 C 0.7300(3) 0.13416(15) -0.0565(2) 0.0674(7) Uani 1 1 d .
H20 H 0.6642 0.1027 -0.0958 0.081 Uiso 1 1 calc R
C21 C 1.0905(3) 0.33194(17) -0.0633(3) 0.0963(10) Uani 1 1 d .
H21A H 1.0466 0.3594 -0.0058 0.144 Uiso 1 1 calc R
H21B H 1.1321 0.3647 -0.1155 0.144 Uiso 1 1 calc R
H21C H 1.1723 0.3013 -0.0340 0.144 Uiso 1 1 calc R

loop_
_atom_site_aniso_label
_atom_site_aniso_U_11
_atom_site_aniso_U_22
_atom_site_aniso_U_33
_atom_site_aniso_U_23
_atom_site_aniso_U_13
_atom_site_aniso_U_12
C1 0.0644(17) 0.081(2) 0.0618(18) -0.0191(15) -0.0006(13) 0.0011(15)
Cl1 0.1251(8) 0.1406(8) 0.0950(7) -0.0312(5) 0.0209(5) 0.0400(6)
N1 0.0643(14) 0.0878(15) 0.0520(13) -0.0057(11) -0.0070(10) 0.0195(12)
O1 0.0652(11) 0.1101(15) 0.0568(11) 0.0098(10) -0.0011(9) 0.0241(11)
C2 0.0786(19) 0.0555(16) 0.078(2) -0.0069(14) -0.0063(16) 0.0018(14)
N2 0.0673(14) 0.0662(13) 0.0502(13) -0.0032(10) -0.0080(10) 0.0136(11)
O2 0.0851(14) 0.0959(15) 0.0758(13) 0.0208(11) 0.0080(11) 0.0094(12)
C3 0.0643(16) 0.0600(16) 0.0577(15) 0.0039(13) 0.0004(13) -0.0100(13)
N3 0.0726(17) 0.0638(15) 0.0797(18) -0.0077(12) -0.0271(14) 0.0049(12)
O3 0.0934(15) 0.0888(14) 0.0759(14) -0.0126(11) -0.0389(11) 0.0076(11)
C4 0.0495(14) 0.0538(15) 0.0524(14) 0.0028(12) -0.0034(11) -0.0072(12)
O4 0.0592(13) 0.132(2) 0.1106(17) -0.0156(14) -0.0166(12) 0.0097(12)
C5 0.0589(16) 0.0628(16) 0.0593(16) 0.0091(13) 0.0008(13) -0.0022(13)
C6 0.0646(17) 0.0820(19) 0.0530(15) 0.0043(14) 0.0041(13) -0.0028(15)
C7 0.0538(15) 0.0629(16) 0.0542(16) 0.0064(12) -0.0003(12) -0.0030(13)
C8 0.0487(14) 0.0573(14) 0.0517(15) 0.0015(11) -0.0038(11) 0.0024(12)
C9 0.0552(15) 0.0521(15) 0.0655(17) -0.0042(12) -0.0017(12) -0.0017(12)
C10 0.0558(16) 0.0554(15) 0.0618(17) -0.0016(12) -0.0160(13) 0.0003(12)
C11 0.0717(18) 0.0626(16) 0.0524(15) -0.0071(12) -0.0187(13) 0.0055(14)
C12 0.0574(16) 0.0585(15) 0.0522(15) 0.0046(12) -0.0042(12) 0.0009(13)
C13 0.0774(19) 0.086(2) 0.0642(18) -0.0043(15) 0.0008(15) 0.0212(16)
C14 0.0818(19) 0.085(2) 0.0606(17) -0.0115(14) -0.0024(14) 0.0184(16)
C15 0.0712(17) 0.0601(15) 0.0426(14) -0.0048(12) -0.0075(12) 0.0068(13)
C16 0.090(2) 0.084(2) 0.0438(15) -0.0005(14) -0.0111(14) -0.0068(17)
C17 0.0799(19) 0.0830(19) 0.0569(17) 0.0018(14) -0.0107(14) -0.0090(16)
C18 0.0642(17) 0.0718(18) 0.0541(16) 0.0018(14) 0.0006(13) 0.0164(15)
C19 0.093(2) 0.0784(19) 0.0415(15) 0.0002(14) -0.0054(14) 0.0229(17)
C20 0.0833(19) 0.0692(18) 0.0484(16) -0.0090(13) -0.0150(13) 0.0100(15)
C21 0.083(2) 0.097(2) 0.109(3) 0.018(2) 0.0124(19) 0.0002(19)

loop_
_atom_type_symbol
_atom_type_description
_atom_type_scat_dispersion_real
_atom_type_scat_dispersion_imag
_atom_type_scat_source
C C 0.0033 0.0016 'International Tables Vol C Tables 4.2.6.8 and 6.1.1.4'
H H 0.0000 0.0000 'International Tables Vol C Tables 4.2.6.8 and 6.1.1.4'
N N 0.0061 0.0033 'International Tables Vol C Tables 4.2.6.8 and 6.1.1.4'
O O 0.0106 0.0060 'International Tables Vol C Tables 4.2.6.8 and 6.1.1.4'
Cl Cl 0.1484 0.1585 'International Tables Vol C Tables 4.2.6.8 and 6.1.1.4'

loop_
_geom_angle_atom_site_label_1
_geom_angle_atom_site_label_2
_geom_angle_atom_site_label_3
_geom_angle
C6 C1 C2 121.0(2)
C6 C1 Cl1 119.3(2)
C2 C1 Cl1 119.7(2)
C12 N1 C13 111.9(2)
C12 N1 H1 124.0
C13 N1 H1 124.0
C1 C2 C3 119.5(3)
C1 C2 H2 120.3
C3 C2 H2 120.3
C12 N2 C11 124.3(2)
C12 N2 C14 110.50(19)
C11 N2 C14 121.6(2)
C18 O2 C21 117.9(2)
C2 C3 C4 120.5(2)
C2 C3 H3 119.8
C4 C3 H3 119.8
O4 N3 O3 122.5(2)
O4 N3 C10 120.3(2)
O3 N3 C10 117.2(3)
C5 C4 C3 118.5(2)
C5 C4 C7 117.7(2)
C3 C4 C7 123.6(2)
C6 C5 C4 121.2(2)
C6 C5 H5 119.4
C4 C5 H5 119.4
C1 C6 C5 119.3(2)
C1 C6 H6 120.4
C5 C6 H6 120.4
O1 C7 C8 121.9(2)
O1 C7 C4 116.9(2)
C8 C7 C4 121.2(2)
C9 C8 C12 114.3(2)
C9 C8 C7 124.8(2)
C12 C8 C7 119.9(2)
C10 C9 C8 122.5(2)
C10 C9 H9 118.7
C8 C9 H9 118.7
C9 C10 N3 119.6(2)
C9 C10 C11 123.4(2)
N3 C10 C11 117.0(2)
N2 C11 C10 105.8(2)
N2 C11 C15 111.8(2)
C10 C11 C15 116.0(2)
N2 C11 H11 107.7
C10 C11 H11 107.7
C15 C11 H11 107.7
N1 C12 N2 110.2(2)
N1 C12 C8 127.4(2)
N2 C12 C8 122.3(2)
N1 C13 C14 102.3(2)
N1 C13 H13A 111.3
C14 C13 H13A 111.3
N1 C13 H13B 111.3
C14 C13 H13B 111.3
H13A C13 H13B 109.2
N2 C14 C13 102.7(2)
N2 C14 H14A 111.2
C13 C14 H14A 111.2
N2 C14 H14B 111.2
C13 C14 H14B 111.2
H14A C14 H14B 109.1
C16 C15 C20 117.3(2)
C16 C15 C11 122.1(2)
C20 C15 C11 120.5(2)
C15 C16 C17 121.9(2)
C15 C16 H16 119.0
C17 C16 H16 119.0
C18 C17 C16 119.8(3)
C18 C17 H17 120.1
C16 C17 H17 120.1
O2 C18 C19 115.7(2)
O2 C18 C17 125.1(3)
C19 C18 C17 119.2(3)
C20 C19 C18 120.4(2)
C20 C19 H19 119.8
C18 C19 H19 119.8
C19 C20 C15 121.4(3)
C19 C20 H20 119.3
C15 C20 H20 119.3
O2 C21 H21A 109.5
O2 C21 H21B 109.5
H21A C21 H21B 109.5
O2 C21 H21C 109.5
H21A C21 H21C 109.5
H21B C21 H21C 109.5

loop_
_geom_bond_atom_site_label_1
_geom_bond_atom_site_label_2
_geom_bond_distance
C1 C6 1.372(3)
C1 C2 1.374(4)
C1 Cl1 1.740(3)
N1 C12 1.325(3)
N1 C13 1.460(3)
N1 H1 0.8600
O1 C7 1.245(3)
C2 C3 1.382(3)
C2 H2 0.9300
N2 C12 1.337(3)
N2 C11 1.468(3)
N2 C14 1.471(3)
O2 C18 1.372(3)
O2 C21 1.424(3)
C3 C4 1.389(3)
C3 H3 0.9300
N3 O4 1.239(3)
N3 O3 1.248(3)
N3 C10 1.425(3)
C4 C5 1.387(3)
C4 C7 1.495(3)
C5 C6 1.372(3)
C5 H5 0.9300
C6 H6 0.9300
C7 C8 1.432(3)
C8 C9 1.410(3)
C8 C12 1.424(3)
C9 C10 1.355(3)
C9 H9 0.9300
C10 C11 1.509(3)
C11 C15 1.524(3)
C11 H11 0.9800
C13 C14 1.519(3)
C13 H13A 0.9700
C13 H13B 0.9700
C14 H14A 0.9700
C14 H14B 0.9700
C15 C16 1.375(3)
C15 C20 1.387(3)
C16 C17 1.382(3)
C16 H16 0.9300
C17 C18 1.377(3)
C17 H17 0.9300
C18 C19 1.376(3)
C19 C20 1.373(3)
C19 H19 0.9300
C20 H20 0.9300
C21 H21A 0.9600
C21 H21B 0.9600
C21 H21C 0.9600

loop_
_geom_hbond_atom_site_label_D
_geom_hbond_atom_site_label_H
_geom_hbond_atom_site_label_A
_geom_hbond_distance_DH
_geom_hbond_distance_HA
_geom_hbond_distance_DA
_geom_hbond_angle_DHA
_geom_hbond_site_symmetry_A
C11 H11 O3 0.98 2.45 3.342(3) 151.2 3_655
N1 H1 O1 0.86 2.13 2.841(3) 140.2 3_756
N1 H1 O1 0.86 2.15 2.683(3) 120.0 .

loop_
_geom_torsion_atom_site_label_1
_geom_torsion_atom_site_label_2
_geom_torsion_atom_site_label_3
_geom_torsion_atom_site_label_4
_geom_torsion
C6 C1 C2 C3 1.0(4)
Cl1 C1 C2 C3 -177.73(18)
C1 C2 C3 C4 -1.0(4)
C2 C3 C4 C5 -0.7(3)
C2 C3 C4 C7 -176.3(2)
C3 C4 C5 C6 2.4(3)
C7 C4 C5 C6 178.3(2)
C2 C1 C6 C5 0.7(4)
Cl1 C1 C6 C5 179.42(19)
C4 C5 C6 C1 -2.4(4)
C5 C4 C7 O1 -39.3(3)
C3 C4 C7 O1 136.4(2)
C5 C4 C7 C8 138.8(2)
C3 C4 C7 C8 -45.5(3)
O1 C7 C8 C9 165.5(2)
C4 C7 C8 C9 -12.6(4)
O1 C7 C8 C12 -2.1(4)
C4 C7 C8 C12 179.8(2)
C12 C8 C9 C10 -9.8(3)
C7 C8 C9 C10 -178.0(2)
C8 C9 C10 N3 170.2(2)
C8 C9 C10 C11 -7.4(4)
O4 N3 C10 C9 -6.9(4)
O3 N3 C10 C9 173.1(2)
O4 N3 C10 C11 170.8(2)
O3 N3 C10 C11 -9.2(3)
C12 N2 C11 C10 -30.6(3)
C14 N2 C11 C10 172.9(2)
C12 N2 C11 C15 96.5(3)
C14 N2 C11 C15 -60.0(3)
C9 C10 C11 N2 25.5(3)
N3 C10 C11 N2 -152.1(2)
C9 C10 C11 C15 -99.1(3)
N3 C10 C11 C15 83.3(3)
C13 N1 C12 N2 -3.6(3)
C13 N1 C12 C8 172.9(2)
C11 N2 C12 N1 -165.7(2)
C14 N2 C12 N1 -7.0(3)
C11 N2 C12 C8 17.5(4)
C14 N2 C12 C8 176.3(2)
C9 C8 C12 N1 -171.0(2)
C7 C8 C12 N1 -2.1(4)
C9 C8 C12 N2 5.2(3)
C7 C8 C12 N2 174.0(2)
C12 N1 C13 C14 11.9(3)
C12 N2 C14 C13 13.8(3)
C11 N2 C14 C13 173.3(2)
N1 C13 C14 N2 -14.6(3)
N2 C11 C15 C16 -47.5(3)
C10 C11 C15 C16 73.9(3)
N2 C11 C15 C20 129.9(2)
C10 C11 C15 C20 -108.8(3)
C20 C15 C16 C17 -0.7(4)
C11 C15 C16 C17 176.7(2)
C15 C16 C17 C18 1.0(4)
C21 O2 C18 C19 -173.5(2)
C21 O2 C18 C17 7.3(4)
C16 C17 C18 O2 179.4(2)
C16 C17 C18 C19 0.2(4)
O2 C18 C19 C20 179.1(2)
C17 C18 C19 C20 -1.6(4)
C18 C19 C20 C15 2.0(4)
C16 C15 C20 C19 -0.8(4)
C11 C15 C20 C19 -178.2(2)
